data_7016564
loop_
_publ_author_name
'Amendola, Valeria'
'Bergamaschi, Greta'
'Boiocchi, Massimo'
'Fabbrizzi, Luigi'
'Fusco, Nadia'

_publ_section_title
;
 The solution stability of copper(i) and silver(i) complexes with
 N-heterocyclic carbenes.
;
_journal_issue 33
_journal_name_full 'Dalton transactions (Cambridge, England : 2003)'
_journal_page_first 8367
_journal_page_last 8376
_journal_paper_doi 10.1039/c1dt10894h
_journal_volume 40
_journal_year 2011
_chemical_formula_moiety '2(C45 H43 Cu N6), 4 (CL O4)'
_chemical_formula_sum 'C90 H86 Cl4 Cu2 N12 O16'
_chemical_formula_weight 1860.60
_chemical_name_common
;
(12,14,16,52,54,56-Hexamethyl-1,5(1,3,5)-tribenzena-
3,7,10(1,3)-tri-benzimidazoliabicyclo(3.3.3)undecaphane -32,72-
diylidene)-cooper(i) bis(perchlorate)
;
_chemical_name_systematic
;
?
;
_space_group_IT_number 14
_symmetry_cell_setting monoclinic
_symmetry_Int_Tables_number 14
_symmetry_space_group_name_Hall '-P 2yn'
_symmetry_space_group_name_H-M 'P 1 21/n 1'
_atom_sites_solution_hydrogens geom
_atom_sites_solution_primary direct
_atom_sites_solution_secondary difmap
_audit_creation_method SHELXL-97
_cell_angle_alpha 90.00
_cell_angle_beta 97.7970(10)
_cell_angle_gamma 90.00
_cell_formula_units_Z 4
_cell_length_a 15.0018(14)
_cell_length_b 25.6183(12)
_cell_length_c 21.9405(12)
_cell_measurement_reflns_used 6836
_cell_measurement_temperature 293(2)
_cell_measurement_theta_max 24
_cell_measurement_theta_min 2
_cell_volume 8354.2(10)
_computing_cell_refinement 'SAINT (Bruker-Axs Inc)'
_computing_data_collection 'SMART (Bruker-Axs Inc)'
_computing_data_reduction 'SAINT (Bruker-Axs Inc)'
_computing_molecular_graphics 'Ortep-3 for Windows (Farrugia, 1997)'
_computing_publication_material 'WinGX publication routines (Farrugia, 1999)'
_computing_structure_refinement 'SHELXL-97 (Sheldrick, 1997)'
_computing_structure_solution 'SIR-97 (Altomare et al., 1999)'
_diffrn_ambient_temperature 293(2)
_diffrn_detector_area_resol_mean 8.333
_diffrn_measured_fraction_theta_full 0.998
_diffrn_measured_fraction_theta_max 0.998
_diffrn_measurement_device_type 'Bruker-Axs Smart-Apex CCD'
_diffrn_measurement_method 'omega scan'
_diffrn_radiation_monochromator graphite
_diffrn_radiation_source 'fine-focus sealed tube'
_diffrn_radiation_type MoK\a
_diffrn_radiation_wavelength 0.71073
_diffrn_reflns_av_R_equivalents 0.0430
_diffrn_reflns_av_sigmaI/netI 0.0327
_diffrn_reflns_limit_h_max 17
_diffrn_reflns_limit_h_min -17
_diffrn_reflns_limit_k_max 30
_diffrn_reflns_limit_k_min -30
_diffrn_reflns_limit_l_max 26
_diffrn_reflns_limit_l_min -26
_diffrn_reflns_number 79425
_diffrn_reflns_theta_full 25.07
_diffrn_reflns_theta_max 25.07
_diffrn_reflns_theta_min 1.23
_diffrn_standards_decay_% 0
_exptl_absorpt_coefficient_mu 0.714
_exptl_absorpt_correction_T_max 0.980
_exptl_absorpt_correction_T_min 0.762
_exptl_absorpt_process_details 'Sadabs (Sheldrick, 1996)'
_exptl_crystal_colour colourless
_exptl_crystal_density_diffrn 1.479
_exptl_crystal_density_method 'not measured'
_exptl_crystal_description prism
_exptl_crystal_F_000 3856
_exptl_crystal_size_max 0.3
_exptl_crystal_size_mid 0.25
_exptl_crystal_size_min 0.18
_refine_diff_density_max 1.288
_refine_diff_density_min -0.555
_refine_diff_density_rms 0.091
_refine_ls_extinction_method none
_refine_ls_goodness_of_fit_ref 1.025
_refine_ls_hydrogen_treatment constr
_refine_ls_matrix_type fullcycle
_refine_ls_number_parameters 1136
_refine_ls_number_reflns 14809
_refine_ls_number_restraints 0
_refine_ls_restrained_S_all 1.025
_refine_ls_R_factor_all 0.0989
_refine_ls_R_factor_gt 0.0744
_refine_ls_shift/su_max 0.014
_refine_ls_shift/su_mean 0.001
_refine_ls_structure_factor_coef Fsqd
_refine_ls_weighting_details 'calc w=1/[\s^2^(Fo^2^)+(0.1562P)^2^+7.0833P] where P=(Fo^2^+2Fc^2^)/3'
_refine_ls_weighting_scheme calc
_refine_ls_wR_factor_gt 0.2214
_refine_ls_wR_factor_ref 0.2482
_reflns_number_gt 10539
_reflns_number_total 14809
_reflns_threshold_expression >2\s(I)
_cod_data_source_file c1dt10894h.txt
_cod_data_source_block '[CuLH]_ClO4'
_cod_depositor_comments
;
The following automatic conversions were performed:

'_refine_ls_hydrogen_treatment' value 'CONSTR' changed to 'constr'
according to /home/saulius/struct/CIF-dictionaries/cif_core.dic
dictionary named 'cif_core.dic' version 2.4.1 from 2010-06-29.

Automatic conversion script
Id: cif_fix_values 1715 2011-07-08 13:25:40Z adriana 
;
_cod_original_sg_symbol_H-M 'P 21/n'
_cod_database_code 7016564

loop_
_symmetry_equiv_pos_as_xyz
'x, y, z'
'-x+1/2, y+1/2, -z+1/2'
'-x, -y, -z'
'x-1/2, -y-1/2, z-1/2'

loop_
_atom_site_label
_atom_site_type_symbol
_atom_site_fract_x
_atom_site_fract_y
_atom_site_fract_z
_atom_site_U_iso_or_equiv
_atom_site_adp_type
_atom_site_occupancy
_atom_site_symmetry_multiplicity
_atom_site_calc_flag
_atom_site_refinement_flags
_atom_site_disorder_assembly
_atom_site_disorder_group
Cu1 Cu 0.28302(4) 0.00250(2) 0.30855(3) 0.0524(2) Uani 0.9287(17) 1 d P A 1
Cu2 Cu 0.72379(4) -0.24433(2) 0.23937(3) 0.0519(2) Uani 0.9287(17) 1 d P A 1
C1 C 0.3640(3) 0.05499(17) 0.3559(2) 0.0542(11) Uani 1 1 d . A 1
C2 C 0.4177(3) 0.13017(18) 0.4023(2) 0.0592(12) Uani 1 1 d . A 1
C3 C 0.4308(4) 0.1818(2) 0.4230(2) 0.0713(14) Uani 1 1 d . A 1
H3 H 0.3859 0.2069 0.4156 0.086 Uiso 1 1 calc R A 1
C4 C 0.5135(5) 0.1930(2) 0.4547(2) 0.0815(18) Uani 1 1 d . A 1
H4 H 0.5251 0.2269 0.4688 0.098 Uiso 1 1 calc R A 1
C5 C 0.5806(4) 0.1558(2) 0.4666(2) 0.0809(17) Uani 1 1 d . A 1
H5 H 0.6355 0.1654 0.4887 0.097 Uiso 1 1 calc R A 1
C6 C 0.5680(4) 0.1042(2) 0.4463(2) 0.0704(14) Uani 1 1 d . A 1
H6 H 0.6126 0.0789 0.4545 0.084 Uiso 1 1 calc R A 1
C7 C 0.4849(3) 0.09330(18) 0.4133(2) 0.0569(11) Uani 1 1 d . A 1
C8 C 0.2612(4) 0.1344(2) 0.3475(3) 0.0737(15) Uani 1 1 d . A 1
H8A H 0.2739 0.1713 0.3441 0.088 Uiso 1 1 calc R A 1
H8B H 0.2206 0.1300 0.3779 0.088 Uiso 1 1 calc R A 1
C9 C 0.2176(3) 0.11360(18) 0.2857(3) 0.0625(13) Uani 1 1 d . A 1
C10 C 0.2559(3) 0.12530(18) 0.2331(3) 0.0659(13) Uani 1 1 d . A 1
C11 C 0.2232(3) 0.10004(19) 0.1771(3) 0.0639(13) Uani 1 1 d . A 1
C12 C 0.1580(3) 0.0618(2) 0.1756(3) 0.0662(13) Uani 1 1 d . A 1
C13 C 0.1203(3) 0.05052(18) 0.2293(3) 0.0610(12) Uani 1 1 d . A 1
C14 C 0.1478(3) 0.07796(19) 0.2840(3) 0.0651(13) Uani 1 1 d . A 1
C15 C 0.0602(3) 0.0037(2) 0.2308(3) 0.0704(14) Uani 1 1 d . A 1
H15A H 0.0254 0.0071 0.2648 0.085 Uiso 1 1 calc R A 1
H15B H 0.0186 0.0021 0.1930 0.085 Uiso 1 1 calc R A 1
C16 C 0.2007(3) -0.05039(18) 0.2628(2) 0.0595(12) Uani 1 1 d . A 1
C17 C 0.0754(3) -0.0915(2) 0.2156(2) 0.0648(13) Uani 1 1 d . A 1
C18 C -0.0107(4) -0.1036(2) 0.1876(3) 0.0775(16) Uani 1 1 d . A 1
H18 H -0.0573 -0.0794 0.1824 0.093 Uiso 1 1 calc R A 1
C19 C -0.0211(5) -0.1554(3) 0.1677(3) 0.091(2) Uani 1 1 d . A 1
H19 H -0.0769 -0.1659 0.1478 0.109 Uiso 1 1 calc R A 1
C20 C 0.0460(5) -0.1910(3) 0.1760(3) 0.090(2) Uani 1 1 d . A 1
H20 H 0.0347 -0.2247 0.1612 0.109 Uiso 1 1 calc R A 1
C21 C 0.1290(4) -0.1793(2) 0.2049(3) 0.0799(17) Uani 1 1 d . A 1
H21 H 0.1743 -0.2043 0.2111 0.096 Uiso 1 1 calc R A 1
C22 C 0.1431(3) -0.12807(18) 0.2250(2) 0.0601(12) Uani 1 1 d . A 1
C23 C 0.3053(3) -0.13024(18) 0.2675(3) 0.0667(13) Uani 1 1 d . A 1
H23A H 0.3100 -0.1557 0.2354 0.080 Uiso 1 1 calc R A 1
H23B H 0.3076 -0.1487 0.3063 0.080 Uiso 1 1 calc R A 1
C24 C 0.3822(3) -0.09289(16) 0.2708(2) 0.0533(11) Uani 1 1 d . A 1
C25 C 0.4110(3) -0.07520(17) 0.2171(2) 0.0556(11) Uani 1 1 d . A 1
C26 C 0.4785(3) -0.03733(17) 0.2201(2) 0.0538(11) Uani 1 1 d . A 1
C27 C 0.5124(3) -0.01434(17) 0.2765(2) 0.0546(11) Uani 1 1 d . A 1
C28 C 0.4792(3) -0.03167(17) 0.3298(2) 0.0532(11) Uani 1 1 d . A 1
C29 C 0.4185(3) -0.07262(17) 0.3281(2) 0.0545(11) Uani 1 1 d . A 1
C30 C 0.5021(4) -0.00039(18) 0.3881(2) 0.0640(13) Uani 1 1 d . A 1
H30A H 0.4894 -0.0209 0.4230 0.077 Uiso 1 1 calc R A 1
H30B H 0.5657 0.0080 0.3939 0.077 Uiso 1 1 calc R A 1
C31 C 0.5106(4) -0.0183(2) 0.1618(2) 0.0671(13) Uani 1 1 d . A 1
H31A H 0.5728 -0.0071 0.1707 0.081 Uiso 1 1 calc R A 1
H31B H 0.5079 -0.0468 0.1324 0.081 Uiso 1 1 calc R A 1
C32 C 0.3777(3) 0.0436(2) 0.1508(2) 0.0630(12) Uani 1 1 d . A 1
H32 H 0.3500 0.0299 0.1828 0.076 Uiso 1 1 calc R A 1
C33 C 0.4063(4) 0.0917(2) 0.0731(2) 0.0662(13) Uani 1 1 d . A 1
C34 C 0.4055(5) 0.1295(3) 0.0263(3) 0.090(2) Uani 1 1 d . A 1
H34 H 0.3605 0.1545 0.0185 0.108 Uiso 1 1 calc R A 1
C35 C 0.4763(5) 0.1266(3) -0.0066(3) 0.098(2) Uani 1 1 d . A 1
H35 H 0.4792 0.1505 -0.0382 0.118 Uiso 1 1 calc R A 1
C36 C 0.5449(5) 0.0893(3) 0.0047(2) 0.089(2) Uani 1 1 d . A 1
H36 H 0.5914 0.0895 -0.0193 0.107 Uiso 1 1 calc R A 1
C37 C 0.5452(4) 0.0527(2) 0.0501(2) 0.0719(15) Uani 1 1 d . A 1
H37 H 0.5903 0.0277 0.0577 0.086 Uiso 1 1 calc R A 1
C38 C 0.4739(3) 0.0554(2) 0.0840(2) 0.0608(12) Uani 1 1 d . A 1
C39 C 0.2636(4) 0.1133(2) 0.1194(3) 0.0767(15) Uani 1 1 d . A 1
H39A H 0.2201 0.1060 0.0836 0.092 Uiso 1 1 calc R A 1
H39B H 0.2774 0.1503 0.1193 0.092 Uiso 1 1 calc R A 1
C40 C 0.3363(4) 0.1624(2) 0.2357(3) 0.0876(18) Uani 1 1 d . A 1
H40A H 0.3154 0.1979 0.2354 0.131 Uiso 1 1 calc R A 1
H40B H 0.3669 0.1566 0.2006 0.131 Uiso 1 1 calc R A 1
H40C H 0.3769 0.1561 0.2726 0.131 Uiso 1 1 calc R A 1
C41 C 0.1039(5) 0.0671(3) 0.3413(3) 0.103(2) Uani 1 1 d . A 1
H41A H 0.1379 0.0410 0.3658 0.155 Uiso 1 1 calc R A 1
H41B H 0.0436 0.0547 0.3294 0.155 Uiso 1 1 calc R A 1
H41C H 0.1024 0.0986 0.3648 0.155 Uiso 1 1 calc R A 1
C42 C 0.1299(5) 0.0287(3) 0.1193(3) 0.0905(18) Uani 1 1 d . A 1
H42A H 0.0697 0.0377 0.1018 0.136 Uiso 1 1 calc R A 1
H42B H 0.1320 -0.0075 0.1306 0.136 Uiso 1 1 calc R A 1
H42C H 0.1701 0.0348 0.0895 0.136 Uiso 1 1 calc R A 1
C43 C 0.3670(4) -0.0954(2) 0.1553(3) 0.0851(17) Uani 1 1 d . A 1
H43A H 0.3983 -0.1260 0.1444 0.128 Uiso 1 1 calc R A 1
H43B H 0.3697 -0.0689 0.1246 0.128 Uiso 1 1 calc R A 1
H43C H 0.3054 -0.1040 0.1578 0.128 Uiso 1 1 calc R A 1
C44 C 0.5799(4) 0.0303(2) 0.2790(3) 0.0850(17) Uani 1 1 d . A 1
H44A H 0.5558 0.0605 0.2969 0.127 Uiso 1 1 calc R A 1
H44B H 0.5916 0.0385 0.2381 0.127 Uiso 1 1 calc R A 1
H44C H 0.6350 0.0201 0.3036 0.127 Uiso 1 1 calc R A 1
C45 C 0.3885(5) -0.0932(2) 0.3861(3) 0.0841(17) Uani 1 1 d . A 1
H45A H 0.4391 -0.0949 0.4179 0.126 Uiso 1 1 calc R A 1
H45B H 0.3635 -0.1275 0.3787 0.126 Uiso 1 1 calc R A 1
H45C H 0.3436 -0.0705 0.3988 0.126 Uiso 1 1 calc R A 1
N1 N 0.3455(3) 0.10569(15) 0.36670(18) 0.0577(9) Uani 1 1 d . A 1
N2 N 0.4495(3) 0.04777(15) 0.38473(17) 0.0569(9) Uani 1 1 d . A 1
N3 N 0.1131(3) -0.04425(15) 0.2380(2) 0.0606(10) Uani 1 1 d . A 1
N4 N 0.2184(3) -0.10190(15) 0.2543(2) 0.0604(10) Uani 1 1 d . A 1
N5 N 0.3463(3) 0.08318(16) 0.11557(19) 0.0648(11) Uani 1 1 d . A 1
N6 N 0.4545(3) 0.02591(15) 0.13433(18) 0.0592(10) Uani 1 1 d . A 1
C46 C 0.6473(3) -0.29098(18) 0.1818(2) 0.0560(11) Uani 1 1 d . A 1
C47 C 0.5384(4) -0.3167(2) 0.1048(2) 0.0644(13) Uani 1 1 d . A 1
C48 C 0.4618(4) -0.3198(3) 0.0604(2) 0.0799(16) Uani 1 1 d . A 1
H48 H 0.4182 -0.2938 0.0556 0.096 Uiso 1 1 calc R A 1
C49 C 0.4558(5) -0.3640(3) 0.0246(3) 0.095(2) Uani 1 1 d . A 1
H49 H 0.4062 -0.3682 -0.0054 0.114 Uiso 1 1 calc R A 1
C50 C 0.5213(5) -0.4026(3) 0.0317(3) 0.095(2) Uani 1 1 d . A 1
H50 H 0.5135 -0.4319 0.0066 0.114 Uiso 1 1 calc R A 1
C51 C 0.5972(4) -0.3993(2) 0.0742(3) 0.0804(16) Uani 1 1 d . A 1
H51 H 0.6412 -0.4252 0.0784 0.096 Uiso 1 1 calc R A 1
C52 C 0.6038(4) -0.3545(2) 0.1106(2) 0.0645(13) Uani 1 1 d . A 1
C53 C 0.5086(3) -0.2341(2) 0.1573(2) 0.0643(13) Uani 1 1 d . A 1
H53A H 0.4461 -0.2452 0.1518 0.077 Uiso 1 1 calc R A 1
H53B H 0.5157 -0.2080 0.1264 0.077 Uiso 1 1 calc R A 1
C54 C 0.5318(3) -0.21049(17) 0.2205(2) 0.0531(11) Uani 1 1 d . A 1
C55 C 0.4990(3) -0.23350(17) 0.2710(2) 0.0543(11) Uani 1 1 d . A 1
C56 C 0.5301(3) -0.21558(17) 0.3303(2) 0.0530(10) Uani 1 1 d . A 1
C57 C 0.5946(3) -0.17605(18) 0.3395(2) 0.0576(11) Uani 1 1 d . A 1
C58 C 0.6250(3) -0.15296(17) 0.2885(2) 0.0546(11) Uani 1 1 d . A 1
C59 C 0.5934(3) -0.16950(18) 0.2288(2) 0.0570(11) Uani 1 1 d . A 1
C60 C 0.7026(3) -0.11521(18) 0.2976(3) 0.0676(13) Uani 1 1 d . A 1
H60A H 0.6976 -0.0909 0.2635 0.081 Uiso 1 1 calc R A 1
H60B H 0.7001 -0.0954 0.3350 0.081 Uiso 1 1 calc R A 1
C61 C 0.8044(3) -0.19357(19) 0.2870(2) 0.0577(11) Uani 1 1 d . A 1
C62 C 0.8671(3) -0.11719(19) 0.3270(2) 0.0592(12) Uani 1 1 d . A 1
C63 C 0.8835(4) -0.0667(2) 0.3485(2) 0.0682(13) Uani 1 1 d . A 1
H63 H 0.8379 -0.0419 0.3471 0.082 Uiso 1 1 calc R A 1
C64 C 0.9713(4) -0.0553(2) 0.3723(3) 0.0779(16) Uani 1 1 d . A 1
H64 H 0.9849 -0.0221 0.3878 0.093 Uiso 1 1 calc R A 1
C65 C 1.0397(4) -0.0916(2) 0.3739(3) 0.0780(16) Uani 1 1 d . A 1
H65 H 1.0981 -0.0818 0.3894 0.094 Uiso 1 1 calc R A 1
C66 C 1.0236(3) -0.1422(2) 0.3531(2) 0.0679(13) Uani 1 1 d . A 1
H66 H 1.0694 -0.1668 0.3549 0.082 Uiso 1 1 calc R A 1
C67 C 0.9357(3) -0.15410(19) 0.3293(2) 0.0562(11) Uani 1 1 d . A 1
C68 C 0.9479(3) -0.24884(19) 0.3057(2) 0.0593(12) Uani 1 1 d . A 1
H68A H 0.9917 -0.2505 0.3425 0.071 Uiso 1 1 calc R A 1
H68B H 0.9803 -0.2490 0.2703 0.071 Uiso 1 1 calc R A 1
C69 C 0.8871(3) -0.29580(18) 0.3031(2) 0.0546(11) Uani 1 1 d . A 1
C70 C 0.8589(3) -0.31919(18) 0.2462(2) 0.0585(12) Uani 1 1 d . A 1
C71 C 0.7901(3) -0.35640(18) 0.2415(2) 0.0578(11) Uani 1 1 d . A 1
C72 C 0.7547(3) -0.37315(19) 0.2934(3) 0.0632(12) Uani 1 1 d . A 1
C73 C 0.7886(3) -0.35161(19) 0.3509(2) 0.0610(12) Uani 1 1 d . A 1
C74 C 0.8514(3) -0.31210(19) 0.3556(2) 0.0580(12) Uani 1 1 d . A 1
C75 C 0.7460(4) -0.3725(2) 0.1799(3) 0.0701(14) Uani 1 1 d . A 1
H75A H 0.7893 -0.3709 0.1509 0.084 Uiso 1 1 calc R A 1
H75B H 0.7255 -0.4083 0.1817 0.084 Uiso 1 1 calc R A 1
C76 C 0.7494(3) -0.3711(2) 0.4077(3) 0.0698(14) Uani 1 1 d . A 1
H76A H 0.7416 -0.4087 0.4052 0.084 Uiso 1 1 calc R A 1
H76B H 0.7910 -0.3633 0.4444 0.084 Uiso 1 1 calc R A 1
C77 C 0.6317(3) -0.30106(19) 0.3874(2) 0.0585(12) Uani 1 1 d . A 1
H77 H 0.6627 -0.2805 0.3624 0.070 Uiso 1 1 calc R A 1
C78 C 0.5283(3) -0.32836(18) 0.4415(2) 0.0538(11) Uani 1 1 d . A 1
C79 C 0.4530(3) -0.3343(2) 0.4708(2) 0.0608(12) Uani 1 1 d . A 1
H79 H 0.4060 -0.3103 0.4660 0.073 Uiso 1 1 calc R A 1
C80 C 0.4518(4) -0.3784(2) 0.5078(2) 0.0694(14) Uani 1 1 d . A 1
H80 H 0.4032 -0.3840 0.5292 0.083 Uiso 1 1 calc R A 1
C81 C 0.5218(4) -0.4140(2) 0.5134(3) 0.0741(15) Uani 1 1 d . A 1
H81 H 0.5184 -0.4430 0.5386 0.089 Uiso 1 1 calc R A 1
C82 C 0.5958(4) -0.4086(2) 0.4836(2) 0.0643(13) Uani 1 1 d . A 1
H82 H 0.6422 -0.4330 0.4877 0.077 Uiso 1 1 calc R A 1
C83 C 0.5977(3) -0.36487(19) 0.4471(2) 0.0563(11) Uani 1 1 d . A 1
C84 C 0.4974(3) -0.24203(19) 0.3842(2) 0.0629(12) Uani 1 1 d . A 1
H84A H 0.5009 -0.2179 0.4185 0.075 Uiso 1 1 calc R A 1
H84B H 0.4349 -0.2521 0.3734 0.075 Uiso 1 1 calc R A 1
C85 C 0.4356(4) -0.2800(2) 0.2618(3) 0.0766(15) Uani 1 1 d . A 1
H85A H 0.4054 -0.2840 0.2974 0.115 Uiso 1 1 calc R A 1
H85B H 0.4693 -0.3110 0.2560 0.115 Uiso 1 1 calc R A 1
H85C H 0.3919 -0.2742 0.2262 0.115 Uiso 1 1 calc R A 1
C86 C 0.6288(4) -0.1458(2) 0.1739(3) 0.0800(16) Uani 1 1 d . A 1
H86A H 0.5795 -0.1327 0.1456 0.120 Uiso 1 1 calc R A 1
H86B H 0.6604 -0.1719 0.1539 0.120 Uiso 1 1 calc R A 1
H86C H 0.6691 -0.1176 0.1873 0.120 Uiso 1 1 calc R A 1
C87 C 0.6347(4) -0.1605(3) 0.4041(3) 0.0812(16) Uani 1 1 d . A 1
H87A H 0.5967 -0.1350 0.4197 0.122 Uiso 1 1 calc R A 1
H87B H 0.6935 -0.1460 0.4032 0.122 Uiso 1 1 calc R A 1
H87C H 0.6392 -0.1907 0.4302 0.122 Uiso 1 1 calc R A 1
C88 C 0.6756(4) -0.4114(2) 0.2872(3) 0.0842(17) Uani 1 1 d . A 1
H88A H 0.6316 -0.4009 0.2535 0.126 Uiso 1 1 calc R A 1
H88B H 0.6489 -0.4114 0.3245 0.126 Uiso 1 1 calc R A 1
H88C H 0.6968 -0.4458 0.2796 0.126 Uiso 1 1 calc R A 1
C89 C 0.8789(4) -0.2824(3) 0.4158(2) 0.0821(16) Uani 1 1 d . A 1
H89A H 0.8458 -0.2957 0.4470 0.123 Uiso 1 1 calc R A 1
H89B H 0.8660 -0.2460 0.4095 0.123 Uiso 1 1 calc R A 1
H89C H 0.9422 -0.2870 0.4287 0.123 Uiso 1 1 calc R A 1
C90 C 0.8986(4) -0.3016(2) 0.1895(3) 0.0811(16) Uani 1 1 d . A 1
H90A H 0.8870 -0.3276 0.1579 0.122 Uiso 1 1 calc R A 1
H90B H 0.9624 -0.2970 0.1998 0.122 Uiso 1 1 calc R A 1
H90C H 0.8716 -0.2692 0.1750 0.122 Uiso 1 1 calc R A 1
N7 N 0.5662(3) -0.27899(15) 0.14905(17) 0.0587(10) Uani 1 1 d . A 1
N8 N 0.6693(3) -0.33872(14) 0.15852(18) 0.0577(9) Uani 1 1 d . A 1
N9 N 0.7890(3) -0.14252(15) 0.30187(19) 0.0588(10) Uani 1 1 d . A 1
N10 N 0.8954(2) -0.19992(15) 0.30615(18) 0.0552(9) Uani 1 1 d . A 1
N11 N 0.5523(2) -0.28911(15) 0.40288(17) 0.0542(9) Uani 1 1 d . A 1
N12 N 0.6617(3) -0.34593(15) 0.41194(18) 0.0577(10) Uani 1 1 d . A 1
Cu1B Cu 0.2916(7) -0.0003(3) 0.2063(5) 0.074(3) Uani 0.0713(17) 1 d P A 2
Cu2B Cu 0.7167(8) -0.2515(4) 0.3413(7) 0.098(4) Uani 0.0713(17) 1 d P A 2
Cl1 Cl 0.25309(11) 0.01828(7) 0.51295(7) 0.0867(5) Uani 1 1 d . . .
O1 O 0.2434(6) 0.0718(3) 0.5056(5) 0.218(5) Uani 1 1 d . . .
O2 O 0.2711(4) 0.0037(3) 0.5753(3) 0.163(3) Uani 1 1 d . . .
O3 O 0.3400(6) 0.0132(4) 0.4917(3) 0.211(4) Uani 1 1 d . . .
O4 O 0.1705(9) 0.0025(4) 0.4924(7) 0.358(11) Uani 1 1 d . . .
Cl2 Cl 0.22786(11) -0.23421(6) 0.40756(11) 0.1082(7) Uani 1 1 d . . .
O5 O 0.2227(5) -0.1820(2) 0.4194(5) 0.215(5) Uani 1 1 d . . .
O6 O 0.1454(3) -0.25857(18) 0.3990(3) 0.1109(17) Uani 1 1 d . . .
O7 O 0.2757(6) -0.2565(3) 0.4607(6) 0.232(5) Uani 1 1 d . . .
O8 O 0.2815(5) -0.2490(4) 0.3629(5) 0.232(5) Uani 1 1 d . . .
Cl3 Cl 0.76024(10) -0.28652(6) 0.56783(6) 0.0773(4) Uani 1 1 d . . .
O9 O 0.7778(3) -0.26274(17) 0.6258(2) 0.0899(12) Uani 1 1 d . . .
O10 O 0.7335(6) -0.2521(3) 0.5219(3) 0.193(4) Uani 1 1 d . . .
O11 O 0.8388(4) -0.3114(2) 0.55469(19) 0.1112(17) Uani 1 1 d . . .
O12 O 0.6927(6) -0.3231(5) 0.5716(3) 0.246(6) Uani 1 1 d . . .
Cl4 Cl 0.72717(11) -0.53422(6) 0.41488(10) 0.0977(6) Uani 1 1 d . . .
O13 O 0.6384(3) -0.5135(2) 0.3982(3) 0.1214(18) Uani 1 1 d . . .
O14 O 0.7623(5) -0.5124(3) 0.4745(3) 0.160(3) Uani 1 1 d . . .
O15 O 0.7206(4) -0.5889(2) 0.4149(4) 0.171(3) Uani 1 1 d . . .
O16 O 0.7805(4) -0.5170(3) 0.3716(3) 0.147(2) Uani 1 1 d . . .

loop_
_atom_site_aniso_label
_atom_site_aniso_U_11
_atom_site_aniso_U_22
_atom_site_aniso_U_33
_atom_site_aniso_U_23
_atom_site_aniso_U_13
_atom_site_aniso_U_12
Cu1 0.0519(4) 0.0415(3) 0.0632(4) -0.0049(3) 0.0051(3) -0.0017(2)
Cu2 0.0503(4) 0.0468(3) 0.0567(4) -0.0017(3) 0.0003(3) 0.0009(2)
C1 0.056(3) 0.050(3) 0.058(3) -0.004(2) 0.010(2) 0.000(2)
C2 0.074(3) 0.053(3) 0.051(3) -0.008(2) 0.013(2) -0.011(2)
C3 0.099(4) 0.059(3) 0.060(3) -0.015(2) 0.024(3) -0.012(3)
C4 0.127(5) 0.065(3) 0.053(3) -0.013(3) 0.013(3) -0.033(3)
C5 0.106(5) 0.085(4) 0.048(3) -0.005(3) -0.005(3) -0.035(4)
C6 0.086(4) 0.071(3) 0.050(3) 0.006(2) -0.005(3) -0.018(3)
C7 0.072(3) 0.054(3) 0.044(2) -0.001(2) 0.006(2) -0.011(2)
C8 0.073(3) 0.053(3) 0.095(4) -0.020(3) 0.011(3) 0.012(2)
C9 0.054(3) 0.043(2) 0.089(4) 0.000(2) 0.007(2) 0.013(2)
C10 0.055(3) 0.045(3) 0.095(4) 0.009(3) 0.003(3) 0.008(2)
C11 0.054(3) 0.056(3) 0.081(3) 0.020(2) 0.004(2) 0.009(2)
C12 0.060(3) 0.059(3) 0.077(3) 0.013(2) -0.002(3) 0.010(2)
C13 0.049(3) 0.051(3) 0.082(3) 0.005(2) 0.004(2) 0.004(2)
C14 0.053(3) 0.052(3) 0.091(4) 0.001(3) 0.014(3) 0.009(2)
C15 0.050(3) 0.071(3) 0.089(4) 0.003(3) 0.003(3) -0.005(2)
C16 0.059(3) 0.048(3) 0.072(3) -0.002(2) 0.012(2) -0.007(2)
C17 0.069(3) 0.071(3) 0.055(3) -0.003(2) 0.012(2) -0.025(3)
C18 0.074(4) 0.090(4) 0.067(3) 0.004(3) 0.004(3) -0.029(3)
C19 0.091(4) 0.108(5) 0.072(4) -0.010(3) 0.003(3) -0.053(4)
C20 0.109(5) 0.083(4) 0.085(4) -0.027(3) 0.034(4) -0.047(4)
C21 0.088(4) 0.067(3) 0.094(4) -0.021(3) 0.044(3) -0.032(3)
C22 0.067(3) 0.053(3) 0.065(3) -0.005(2) 0.025(2) -0.018(2)
C23 0.071(3) 0.041(2) 0.090(4) -0.006(2) 0.019(3) -0.005(2)
C24 0.056(3) 0.035(2) 0.071(3) 0.000(2) 0.017(2) 0.0022(19)
C25 0.065(3) 0.044(2) 0.059(3) -0.005(2) 0.010(2) 0.008(2)
C26 0.056(3) 0.046(2) 0.062(3) 0.006(2) 0.015(2) 0.010(2)
C27 0.049(2) 0.046(2) 0.070(3) 0.004(2) 0.009(2) 0.0032(19)
C28 0.056(3) 0.045(2) 0.057(3) 0.0013(19) 0.000(2) 0.010(2)
C29 0.063(3) 0.045(2) 0.058(3) 0.005(2) 0.015(2) 0.007(2)
C30 0.064(3) 0.057(3) 0.066(3) -0.001(2) -0.009(2) 0.012(2)
C31 0.069(3) 0.063(3) 0.074(3) 0.013(3) 0.026(3) 0.010(2)
C32 0.065(3) 0.064(3) 0.062(3) 0.017(2) 0.018(2) 0.007(2)
C33 0.066(3) 0.074(3) 0.055(3) 0.013(2) -0.003(2) -0.015(3)
C34 0.097(4) 0.096(4) 0.070(4) 0.036(3) -0.015(3) -0.022(4)
C35 0.100(5) 0.134(6) 0.055(3) 0.040(4) -0.006(3) -0.043(4)
C36 0.093(4) 0.122(5) 0.051(3) 0.002(3) 0.009(3) -0.051(4)
C37 0.069(3) 0.092(4) 0.055(3) 0.000(3) 0.011(2) -0.026(3)
C38 0.064(3) 0.069(3) 0.048(3) 0.005(2) 0.003(2) -0.017(2)
C39 0.071(3) 0.070(3) 0.086(4) 0.023(3) 0.003(3) 0.007(3)
C40 0.082(4) 0.067(3) 0.112(5) 0.009(3) 0.006(3) -0.018(3)
C41 0.100(5) 0.109(5) 0.108(5) -0.024(4) 0.043(4) -0.026(4)
C42 0.100(5) 0.095(5) 0.073(4) 0.007(3) -0.002(3) -0.007(4)
C43 0.102(5) 0.085(4) 0.069(4) -0.021(3) 0.012(3) -0.016(3)
C44 0.073(4) 0.070(4) 0.110(5) -0.005(3) 0.006(3) -0.019(3)
C45 0.106(5) 0.079(4) 0.073(4) 0.013(3) 0.032(3) 0.000(3)
N1 0.061(2) 0.049(2) 0.063(2) -0.0081(18) 0.0095(19) 0.0023(18)
N2 0.066(2) 0.052(2) 0.051(2) -0.0035(17) 0.0000(18) -0.0021(18)
N3 0.054(2) 0.051(2) 0.076(3) 0.0031(19) 0.0023(19) -0.0068(18)
N4 0.057(2) 0.045(2) 0.081(3) -0.0034(19) 0.015(2) -0.0108(17)
N5 0.060(2) 0.068(3) 0.066(3) 0.021(2) 0.003(2) -0.001(2)
N6 0.064(2) 0.057(2) 0.058(2) 0.0099(18) 0.0146(19) 0.0006(19)
C46 0.058(3) 0.053(3) 0.056(3) -0.003(2) 0.004(2) 0.004(2)
C47 0.072(3) 0.072(3) 0.048(3) -0.002(2) 0.003(2) -0.017(3)
C48 0.081(4) 0.094(4) 0.059(3) 0.000(3) -0.008(3) -0.013(3)
C49 0.111(5) 0.106(5) 0.061(3) -0.014(3) -0.010(3) -0.029(4)
C50 0.120(6) 0.093(5) 0.071(4) -0.025(3) 0.009(4) -0.022(4)
C51 0.100(4) 0.074(4) 0.068(3) -0.017(3) 0.014(3) -0.015(3)
C52 0.072(3) 0.065(3) 0.058(3) -0.010(2) 0.014(2) -0.010(3)
C53 0.059(3) 0.068(3) 0.061(3) 0.001(2) -0.009(2) 0.007(2)
C54 0.052(3) 0.050(2) 0.055(3) 0.006(2) -0.002(2) 0.011(2)
C55 0.045(2) 0.047(2) 0.069(3) 0.003(2) -0.002(2) 0.0077(19)
C56 0.048(2) 0.051(2) 0.060(3) 0.006(2) 0.005(2) 0.008(2)
C57 0.052(3) 0.052(3) 0.065(3) -0.003(2) -0.004(2) 0.009(2)
C58 0.049(2) 0.043(2) 0.070(3) 0.004(2) -0.001(2) 0.0055(19)
C59 0.054(3) 0.049(2) 0.066(3) 0.009(2) 0.003(2) 0.011(2)
C60 0.065(3) 0.046(3) 0.090(4) 0.001(2) 0.003(3) 0.002(2)
C61 0.054(3) 0.057(3) 0.062(3) 0.002(2) 0.006(2) 0.001(2)
C62 0.059(3) 0.063(3) 0.055(3) 0.000(2) 0.006(2) -0.013(2)
C63 0.073(3) 0.058(3) 0.075(3) -0.005(2) 0.018(3) -0.012(3)
C64 0.083(4) 0.078(4) 0.074(4) -0.014(3) 0.017(3) -0.028(3)
C65 0.069(4) 0.091(4) 0.073(3) -0.005(3) 0.008(3) -0.030(3)
C66 0.052(3) 0.086(4) 0.066(3) -0.001(3) 0.006(2) -0.014(3)
C67 0.053(3) 0.064(3) 0.052(3) 0.000(2) 0.010(2) -0.009(2)
C68 0.042(2) 0.072(3) 0.063(3) 0.001(2) 0.006(2) 0.002(2)
C69 0.049(2) 0.058(3) 0.056(3) 0.005(2) 0.004(2) 0.011(2)
C70 0.062(3) 0.055(3) 0.061(3) 0.002(2) 0.017(2) 0.010(2)
C71 0.064(3) 0.048(3) 0.062(3) 0.002(2) 0.010(2) 0.012(2)
C72 0.059(3) 0.052(3) 0.080(3) 0.011(2) 0.015(2) 0.014(2)
C73 0.053(3) 0.064(3) 0.068(3) 0.020(2) 0.014(2) 0.019(2)
C74 0.048(3) 0.067(3) 0.059(3) 0.013(2) 0.007(2) 0.011(2)
C75 0.074(3) 0.056(3) 0.081(4) -0.012(3) 0.015(3) 0.007(3)
C76 0.059(3) 0.079(3) 0.075(3) 0.030(3) 0.019(2) 0.016(3)
C77 0.057(3) 0.057(3) 0.063(3) 0.016(2) 0.014(2) 0.004(2)
C78 0.054(3) 0.052(3) 0.055(3) 0.003(2) 0.005(2) -0.004(2)
C79 0.053(3) 0.072(3) 0.058(3) -0.006(2) 0.009(2) -0.008(2)
C80 0.065(3) 0.078(4) 0.068(3) 0.003(3) 0.018(3) -0.018(3)
C81 0.080(4) 0.072(3) 0.070(3) 0.017(3) 0.012(3) -0.014(3)
C82 0.069(3) 0.059(3) 0.064(3) 0.012(2) 0.006(2) 0.000(2)
C83 0.051(3) 0.065(3) 0.052(3) 0.003(2) 0.003(2) -0.006(2)
C84 0.058(3) 0.062(3) 0.070(3) 0.010(2) 0.016(2) 0.011(2)
C85 0.069(3) 0.071(3) 0.086(4) 0.001(3) -0.001(3) -0.016(3)
C86 0.096(4) 0.067(3) 0.078(4) 0.022(3) 0.013(3) 0.003(3)
C87 0.080(4) 0.092(4) 0.067(3) -0.012(3) -0.004(3) -0.004(3)
C88 0.082(4) 0.074(4) 0.098(4) 0.010(3) 0.019(3) -0.008(3)
C89 0.084(4) 0.106(5) 0.055(3) 0.006(3) 0.005(3) -0.001(3)
C90 0.092(4) 0.088(4) 0.067(3) -0.006(3) 0.025(3) -0.018(3)
N7 0.065(2) 0.058(2) 0.051(2) -0.0021(18) 0.0010(18) 0.0016(19)
N8 0.066(2) 0.049(2) 0.059(2) -0.0056(17) 0.0093(19) 0.0000(18)
N9 0.052(2) 0.050(2) 0.073(3) -0.0019(18) 0.0023(19) -0.0027(17)
N10 0.046(2) 0.056(2) 0.062(2) 0.0014(18) 0.0015(17) -0.0021(17)
N11 0.049(2) 0.057(2) 0.058(2) 0.0076(17) 0.0104(17) 0.0049(17)
N12 0.053(2) 0.060(2) 0.062(2) 0.0145(19) 0.0126(18) 0.0074(18)
Cu1B 0.094(7) 0.058(5) 0.068(6) -0.001(4) 0.003(5) 0.010(5)
Cu2B 0.089(8) 0.074(7) 0.126(10) 0.018(6) -0.010(7) -0.002(6)
Cl1 0.0860(10) 0.0865(10) 0.0842(10) -0.0006(8) -0.0005(8) 0.0179(8)
O1 0.194(8) 0.087(4) 0.358(14) -0.013(6) -0.018(8) 0.017(5)
O2 0.083(3) 0.322(10) 0.084(3) 0.032(4) 0.012(3) 0.055(5)
O3 0.229(8) 0.289(10) 0.131(5) 0.093(6) 0.087(6) 0.131(8)
O4 0.343(14) 0.204(9) 0.435(18) 0.160(10) -0.283(14) -0.169(10)
Cl2 0.0695(10) 0.0649(9) 0.181(2) -0.0041(11) -0.0167(11) -0.0024(7)
O5 0.141(6) 0.083(4) 0.394(13) -0.044(6) -0.061(7) -0.004(4)
O6 0.063(3) 0.088(3) 0.177(5) -0.010(3) -0.003(3) -0.012(2)
O7 0.194(8) 0.170(7) 0.291(13) -0.004(7) -0.117(8) 0.023(6)
O8 0.118(6) 0.316(12) 0.276(12) -0.100(9) 0.080(7) -0.016(6)
Cl3 0.0740(9) 0.0975(11) 0.0603(8) -0.0006(7) 0.0089(6) 0.0060(8)
O9 0.088(3) 0.098(3) 0.085(3) -0.028(2) 0.014(2) -0.003(2)
O10 0.246(8) 0.237(8) 0.103(4) 0.068(5) 0.045(5) 0.161(7)
O11 0.144(4) 0.126(4) 0.068(3) 0.010(2) 0.030(3) 0.067(3)
O12 0.214(8) 0.393(14) 0.138(6) -0.107(7) 0.048(5) -0.204(9)
Cl4 0.0791(10) 0.0697(9) 0.1516(17) 0.0140(10) 0.0424(11) -0.0024(8)
O13 0.080(3) 0.104(4) 0.181(5) -0.024(4) 0.020(3) 0.016(3)
O14 0.122(5) 0.222(8) 0.136(5) -0.008(5) 0.017(4) 0.032(5)
O15 0.124(5) 0.074(3) 0.334(11) 0.033(5) 0.093(6) 0.009(3)
O16 0.126(5) 0.144(5) 0.183(6) 0.009(4) 0.070(4) -0.025(4)

loop_
_atom_type_symbol
_atom_type_description
_atom_type_scat_dispersion_real
_atom_type_scat_dispersion_imag
_atom_type_scat_source
C C 0.0033 0.0016 'International Tables Vol C Tables 4.2.6.8 and 6.1.1.4'
H H 0.0000 0.0000 'International Tables Vol C Tables 4.2.6.8 and 6.1.1.4'
Cl Cl 0.1484 0.1585 'International Tables Vol C Tables 4.2.6.8 and 6.1.1.4'
Cu Cu 0.3201 1.2651 'International Tables Vol C Tables 4.2.6.8 and 6.1.1.4'
N N 0.0061 0.0033 'International Tables Vol C Tables 4.2.6.8 and 6.1.1.4'
O O 0.0106 0.0060 'International Tables Vol C Tables 4.2.6.8 and 6.1.1.4'

loop_
_geom_angle_atom_site_label_1
_geom_angle_atom_site_label_2
_geom_angle_atom_site_label_3
_geom_angle
C1 Cu1 C16 178.76(19)
C61 Cu2 C46 172.6(2)
N1 C1 N2 104.5(4)
N1 C1 Cu1 127.5(3)
N2 C1 Cu1 128.0(3)
C7 C2 N1 106.5(4)
C7 C2 C3 121.4(5)
N1 C2 C3 132.0(5)
C4 C3 C2 116.1(6)
C4 C3 H3 121.9
C2 C3 H3 121.9
C3 C4 C5 122.6(5)
C3 C4 H4 118.7
C5 C4 H4 118.7
C4 C5 C6 121.7(5)
C4 C5 H5 119.1
C6 C5 H5 119.1
C7 C6 C5 115.5(6)
C7 C6 H6 122.2
C5 C6 H6 122.2
C2 C7 C6 122.7(5)
C2 C7 N2 105.6(4)
C6 C7 N2 131.7(5)
N1 C8 C9 109.3(4)
N1 C8 H8A 109.8
C9 C8 H8A 109.8
N1 C8 H8B 109.8
C9 C8 H8B 109.8
H8A C8 H8B 108.3
C14 C9 C10 121.1(5)
C14 C9 C8 119.1(5)
C10 C9 C8 119.2(5)
C9 C10 C11 119.2(5)
C9 C10 C40 121.0(5)
C11 C10 C40 119.7(5)
C12 C11 C10 120.4(5)
C12 C11 C39 120.1(5)
C10 C11 C39 119.4(5)
C11 C12 C13 119.3(5)
C11 C12 C42 122.4(5)
C13 C12 C42 118.2(5)
C14 C13 C12 120.6(5)
C14 C13 C15 119.2(5)
C12 C13 C15 119.5(5)
C9 C14 C13 119.0(5)
C9 C14 C41 120.6(5)
C13 C14 C41 120.3(5)
N3 C15 C13 110.8(4)
N3 C15 H15A 109.5
C13 C15 H15A 109.5
N3 C15 H15B 109.5
C13 C15 H15B 109.5
H15A C15 H15B 108.1
N3 C16 N4 104.6(4)
N3 C16 Cu1 128.1(3)
N4 C16 Cu1 127.1(4)
C22 C17 C18 122.5(5)
C22 C17 N3 106.4(4)
C18 C17 N3 131.1(5)
C17 C18 C19 114.1(6)
C17 C18 H18 123.0
C19 C18 H18 123.0
C20 C19 C18 123.2(6)
C20 C19 H19 118.4
C18 C19 H19 118.4
C21 C20 C19 122.4(6)
C21 C20 H20 118.8
C19 C20 H20 118.8
C20 C21 C22 116.7(6)
C20 C21 H21 121.7
C22 C21 H21 121.7
C17 C22 C21 121.1(5)
C17 C22 N4 106.1(4)
C21 C22 N4 132.8(5)
N4 C23 C24 110.4(4)
N4 C23 H23A 109.6
C24 C23 H23A 109.6
N4 C23 H23B 109.6
C24 C23 H23B 109.6
H23A C23 H23B 108.1
C25 C24 C29 120.9(4)
C25 C24 C23 119.8(5)
C29 C24 C23 119.0(4)
C24 C25 C26 119.7(4)
C24 C25 C43 120.1(5)
C26 C25 C43 120.2(5)
C25 C26 C27 120.5(4)
C25 C26 C31 119.8(4)
C27 C26 C31 119.6(4)
C26 C27 C28 118.4(4)
C26 C27 C44 120.5(5)
C28 C27 C44 121.0(5)
C29 C28 C27 121.5(4)
C29 C28 C30 119.8(4)
C27 C28 C30 118.2(4)
C28 C29 C24 118.6(4)
C28 C29 C45 121.0(5)
C24 C29 C45 120.3(5)
N2 C30 C28 110.3(4)
N2 C30 H30A 109.6
C28 C30 H30A 109.6
N2 C30 H30B 109.6
C28 C30 H30B 109.6
H30A C30 H30B 108.1
N6 C31 C26 111.1(4)
N6 C31 H31A 109.4
C26 C31 H31A 109.4
N6 C31 H31B 109.4
C26 C31 H31B 109.4
H31A C31 H31B 108.0
N5 C32 N6 110.7(4)
N5 C32 H32 124.6
N6 C32 H32 124.6
C38 C33 N5 107.8(4)
C38 C33 C34 121.7(5)
N5 C33 C34 130.5(6)
C35 C34 C33 114.6(6)
C35 C34 H34 122.7
C33 C34 H34 122.7
C34 C35 C36 123.3(5)
C34 C35 H35 118.3
C36 C35 H35 118.3
C37 C36 C35 121.8(6)
C37 C36 H36 119.1
C35 C36 H36 119.1
C36 C37 C38 115.5(6)
C36 C37 H37 122.2
C38 C37 H37 122.2
C33 C38 C37 123.1(5)
C33 C38 N6 105.9(4)
C37 C38 N6 131.0(5)
N5 C39 C11 111.4(4)
N5 C39 H39A 109.3
C11 C39 H39A 109.3
N5 C39 H39B 109.3
C11 C39 H39B 109.3
H39A C39 H39B 108.0
C10 C40 H40A 109.5
C10 C40 H40B 109.5
H40A C40 H40B 109.5
C10 C40 H40C 109.5
H40A C40 H40C 109.5
H40B C40 H40C 109.5
C14 C41 H41A 109.5
C14 C41 H41B 109.5
H41A C41 H41B 109.5
C14 C41 H41C 109.5
H41A C41 H41C 109.5
H41B C41 H41C 109.5
C12 C42 H42A 109.5
C12 C42 H42B 109.5
H42A C42 H42B 109.5
C12 C42 H42C 109.5
H42A C42 H42C 109.5
H42B C42 H42C 109.5
C25 C43 H43A 109.5
C25 C43 H43B 109.5
H43A C43 H43B 109.5
C25 C43 H43C 109.5
H43A C43 H43C 109.5
H43B C43 H43C 109.5
C27 C44 H44A 109.5
C27 C44 H44B 109.5
H44A C44 H44B 109.5
C27 C44 H44C 109.5
H44A C44 H44C 109.5
H44B C44 H44C 109.5
C29 C45 H45A 109.5
C29 C45 H45B 109.5
H45A C45 H45B 109.5
C29 C45 H45C 109.5
H45A C45 H45C 109.5
H45B C45 H45C 109.5
C1 N1 C2 111.5(4)
C1 N1 C8 128.0(4)
C2 N1 C8 120.4(4)
C1 N2 C7 111.8(4)
C1 N2 C30 127.2(4)
C7 N2 C30 120.9(4)
C16 N3 C17 111.3(4)
C16 N3 C15 128.4(4)
C17 N3 C15 120.3(4)
C16 N4 C22 111.6(4)
C16 N4 C23 128.9(4)
C22 N4 C23 119.3(4)
C32 N5 C33 107.3(4)
C32 N5 C39 127.2(4)
C33 N5 C39 125.4(4)
C32 N6 C38 108.1(4)
C32 N6 C31 127.6(4)
C38 N6 C31 124.2(4)
N7 C46 N8 104.2(4)
N7 C46 Cu2 126.7(3)
N8 C46 Cu2 128.4(3)
C52 C47 N7 106.4(4)
C52 C47 C48 122.2(5)
N7 C47 C48 131.4(5)
C49 C48 C47 115.3(6)
C49 C48 H48 122.4
C47 C48 H48 122.4
C48 C49 C50 122.1(6)
C48 C49 H49 119.0
C50 C49 H49 119.0
C51 C50 C49 122.9(6)
C51 C50 H50 118.5
C49 C50 H50 118.5
C50 C51 C52 115.2(6)
C50 C51 H51 122.4
C52 C51 H51 122.4
C47 C52 C51 122.3(5)
C47 C52 N8 106.7(4)
C51 C52 N8 131.0(5)
N7 C53 C54 111.2(4)
N7 C53 H53A 109.4
C54 C53 H53A 109.4
N7 C53 H53B 109.4
C54 C53 H53B 109.4
H53A C53 H53B 108.0
C59 C54 C55 120.8(4)
C59 C54 C53 119.2(4)
C55 C54 C53 119.6(4)
C56 C55 C54 119.2(4)
C56 C55 C85 120.3(4)
C54 C55 C85 120.3(4)
C57 C56 C55 120.6(4)
C57 C56 C84 120.5(4)
C55 C56 C84 118.8(4)
C56 C57 C58 119.1(4)
C56 C57 C87 120.3(5)
C58 C57 C87 120.4(5)
C57 C58 C59 121.1(4)
C57 C58 C60 119.7(4)
C59 C58 C60 118.6(5)
C54 C59 C58 119.0(4)
C54 C59 C86 119.9(5)
C58 C59 C86 121.0(5)
N9 C60 C58 111.3(4)
N9 C60 H60A 109.4
C58 C60 H60A 109.4
N9 C60 H60B 109.4
C58 C60 H60B 109.4
H60A C60 H60B 108.0
N9 C61 N10 103.4(4)
N9 C61 Cu2 129.9(3)
N10 C61 Cu2 126.3(3)
N9 C62 C63 132.2(5)
N9 C62 C67 106.1(4)
C63 C62 C67 121.7(5)
C64 C63 C62 116.1(5)
C64 C63 H63 121.9
C62 C63 H63 121.9
C63 C64 C65 122.4(5)
C63 C64 H64 118.8
C65 C64 H64 118.8
C64 C65 C66 121.7(5)
C64 C65 H65 119.2
C66 C65 H65 119.2
C67 C66 C65 116.5(5)
C67 C66 H66 121.8
C65 C66 H66 121.8
C66 C67 N10 132.2(5)
C66 C67 C62 121.6(5)
N10 C67 C62 106.2(4)
N10 C68 C69 110.9(4)
N10 C68 H68A 109.5
C69 C68 H68A 109.5
N10 C68 H68B 109.5
C69 C68 H68B 109.5
H68A C68 H68B 108.1
C74 C69 C70 120.3(5)
C74 C69 C68 120.4(4)
C70 C69 C68 118.9(4)
C69 C70 C71 119.2(4)
C69 C70 C90 120.0(5)
C71 C70 C90 120.6(5)
C72 C71 C70 120.7(5)
C72 C71 C75 119.3(5)
C70 C71 C75 119.4(4)
C71 C72 C73 118.8(5)
C71 C72 C88 120.2(5)
C73 C72 C88 120.8(5)
C74 C73 C72 121.0(4)
C74 C73 C76 120.9(5)
C72 C73 C76 118.0(5)
C73 C74 C69 119.6(5)
C73 C74 C89 122.0(4)
C69 C74 C89 118.3(5)
N8 C75 C71 111.2(4)
N8 C75 H75A 109.4
C71 C75 H75A 109.4
N8 C75 H75B 109.4
C71 C75 H75B 109.4
H75A C75 H75B 108.0
N12 C76 C73 110.6(4)
N12 C76 H76A 109.5
C73 C76 H76A 109.5
N12 C76 H76B 109.5
C73 C76 H76B 109.5
H76A C76 H76B 108.1
N11 C77 N12 111.5(4)
N11 C77 H77 124.3
N12 C77 H77 124.3
C79 C78 C83 122.3(4)
C79 C78 N11 131.1(4)
C83 C78 N11 106.6(4)
C78 C79 C80 115.8(5)
C78 C79 H79 122.1
C80 C79 H79 122.1
C81 C80 C79 121.2(5)
C81 C80 H80 119.4
C79 C80 H80 119.4
C82 C81 C80 123.0(5)
C82 C81 H81 118.5
C80 C81 H81 118.5
C81 C82 C83 116.2(5)
C81 C82 H82 121.9
C83 C82 H82 121.9
C82 C83 C78 121.5(4)
C82 C83 N12 132.2(5)
C78 C83 N12 106.2(4)
N11 C84 C56 110.7(4)
N11 C84 H84A 109.5
C56 C84 H84A 109.5
N11 C84 H84B 109.5
C56 C84 H84B 109.5
H84A C84 H84B 108.1
C55 C85 H85A 109.5
C55 C85 H85B 109.5
H85A C85 H85B 109.5
C55 C85 H85C 109.5
H85A C85 H85C 109.5
H85B C85 H85C 109.5
C59 C86 H86A 109.5
C59 C86 H86B 109.5
H86A C86 H86B 109.5
C59 C86 H86C 109.5
H86A C86 H86C 109.5
H86B C86 H86C 109.5
C57 C87 H87A 109.5
C57 C87 H87B 109.5
H87A C87 H87B 109.5
C57 C87 H87C 109.5
H87A C87 H87C 109.5
H87B C87 H87C 109.5
C72 C88 H88A 109.5
C72 C88 H88B 109.5
H88A C88 H88B 109.5
C72 C88 H88C 109.5
H88A C88 H88C 109.5
H88B C88 H88C 109.5
C74 C89 H89A 109.5
C74 C89 H89B 109.5
H89A C89 H89B 109.5
C74 C89 H89C 109.5
H89A C89 H89C 109.5
H89B C89 H89C 109.5
C70 C90 H90A 109.5
C70 C90 H90B 109.5
H90A C90 H90B 109.5
C70 C90 H90C 109.5
H90A C90 H90C 109.5
H90B C90 H90C 109.5
C46 N7 C47 111.9(4)
C46 N7 C53 127.7(4)
C47 N7 C53 120.4(4)
C46 N8 C52 110.8(4)
C46 N8 C75 128.4(4)
C52 N8 C75 120.8(4)
C61 N9 C62 112.3(4)
C61 N9 C60 128.0(4)
C62 N9 C60 119.6(4)
C61 N10 C67 112.0(4)
C61 N10 C68 127.0(4)
C67 N10 C68 120.9(4)
C77 N11 C78 107.8(4)
C77 N11 C84 127.2(4)
C78 N11 C84 125.0(4)
C77 N12 C83 107.8(4)
C77 N12 C76 127.6(4)
C83 N12 C76 124.5(4)
O4 Cl1 O1 100.7(6)
O4 Cl1 O2 107.3(7)
O1 Cl1 O2 112.3(6)
O4 Cl1 O3 134.8(9)
O1 Cl1 O3 97.8(6)
O2 Cl1 O3 103.1(4)
O5 Cl2 O6 113.4(4)
O5 Cl2 O8 116.8(7)
O6 Cl2 O8 111.9(5)
O5 Cl2 O7 106.0(6)
O6 Cl2 O7 106.1(5)
O8 Cl2 O7 101.1(7)
O10 Cl3 O12 109.7(7)
O10 Cl3 O9 113.0(4)
O12 Cl3 O9 106.7(4)
O10 Cl3 O11 108.4(4)
O12 Cl3 O11 110.2(6)
O9 Cl3 O11 108.9(3)
O16 Cl4 O15 111.2(4)
O16 Cl4 O13 108.0(4)
O15 Cl4 O13 107.8(4)
O16 Cl4 O14 108.7(4)
O15 Cl4 O14 113.6(5)
O13 Cl4 O14 107.3(4)

loop_
_geom_bond_atom_site_label_1
_geom_bond_atom_site_label_2
_geom_bond_distance
Cu1 C1 2.005(5)
Cu1 C16 2.008(5)
Cu2 C61 1.976(5)
Cu2 C46 1.987(5)
C1 N1 1.356(6)
C1 N2 1.364(6)
C2 C7 1.379(7)
C2 N1 1.395(6)
C2 C3 1.404(7)
C3 C4 1.367(8)
C3 H3 0.9300
C4 C5 1.385(9)
C4 H4 0.9300
C5 C6 1.400(8)
C5 H5 0.9300
C6 C7 1.383(7)
C6 H6 0.9300
C7 N2 1.394(6)
C8 N1 1.474(6)
C8 C9 1.520(7)
C8 H8A 0.9700
C8 H8B 0.9700
C9 C14 1.386(7)
C9 C10 1.390(7)
C10 C11 1.415(8)
C10 C40 1.531(7)
C11 C12 1.382(7)
C11 C39 1.515(8)
C12 C13 1.405(7)
C12 C42 1.511(8)
C13 C14 1.404(7)
C13 C15 1.502(7)
C14 C41 1.522(8)
C15 N3 1.460(6)
C15 H15A 0.9700
C15 H15B 0.9700
C16 N3 1.362(6)
C16 N4 1.364(6)
C17 C22 1.377(7)
C17 C18 1.388(7)
C17 N3 1.397(6)
C18 C19 1.399(8)
C18 H18 0.9300
C19 C20 1.352(9)
C19 H19 0.9300
C20 C21 1.352(9)
C20 H20 0.9300
C21 C22 1.392(7)
C21 H21 0.9300
C22 N4 1.393(6)
C23 N4 1.486(6)
C23 C24 1.492(6)
C23 H23A 0.9700
C23 H23B 0.9700
C24 C25 1.386(7)
C24 C29 1.400(7)
C25 C26 1.397(7)
C25 C43 1.517(7)
C26 C27 1.401(7)
C26 C31 1.508(7)
C27 C28 1.405(7)
C27 C44 1.524(7)
C28 C29 1.387(6)
C28 C30 1.508(7)
C29 C45 1.502(7)
C30 N2 1.461(6)
C30 H30A 0.9700
C30 H30B 0.9700
C31 N6 1.489(6)
C31 H31A 0.9700
C31 H31B 0.9700
C32 N5 1.324(6)
C32 N6 1.333(6)
C32 H32 0.9300
C33 C38 1.374(7)
C33 N5 1.398(6)
C33 C34 1.412(7)
C34 C35 1.365(9)
C34 H34 0.9300
C35 C36 1.401(10)
C35 H35 0.9300
C36 C37 1.368(8)
C36 H36 0.9300
C37 C38 1.385(7)
C37 H37 0.9300
C38 N6 1.399(6)
C39 N5 1.473(7)
C39 H39A 0.9700
C39 H39B 0.9700
C40 H40A 0.9600
C40 H40B 0.9600
C40 H40C 0.9600
C41 H41A 0.9600
C41 H41B 0.9600
C41 H41C 0.9600
C42 H42A 0.9600
C42 H42B 0.9600
C42 H42C 0.9600
C43 H43A 0.9600
C43 H43B 0.9600
C43 H43C 0.9600
C44 H44A 0.9600
C44 H44B 0.9600
C44 H44C 0.9600
C45 H45A 0.9600
C45 H45B 0.9600
C45 H45C 0.9600
C46 N7 1.361(6)
C46 N8 1.383(6)
C47 C52 1.371(7)
C47 N7 1.393(6)
C47 C48 1.404(7)
C48 C49 1.375(9)
C48 H48 0.9300
C49 C50 1.388(10)
C49 H49 0.9300
C50 C51 1.372(9)
C50 H50 0.9300
C51 C52 1.395(7)
C51 H51 0.9300
C52 N8 1.399(6)
C53 N7 1.465(6)
C53 C54 1.509(7)
C53 H53A 0.9700
C53 H53B 0.9700
C54 C59 1.394(7)
C54 C55 1.401(7)
C55 C56 1.400(7)
C55 C85 1.520(7)
C56 C57 1.396(7)
C56 C84 1.502(7)
C57 C58 1.397(7)
C57 C87 1.515(7)
C58 C59 1.397(7)
C58 C60 1.506(6)
C59 C86 1.508(7)
C60 N9 1.464(6)
C60 H60A 0.9700
C60 H60B 0.9700
C61 N9 1.375(6)
C61 N10 1.383(6)
C62 N9 1.387(6)
C62 C63 1.388(7)
C62 C67 1.393(7)
C63 C64 1.380(8)
C63 H63 0.9300
C64 C65 1.381(8)
C64 H64 0.9300
C65 C66 1.385(8)
C65 H65 0.9300
C66 C67 1.384(6)
C66 H66 0.9300
C67 N10 1.385(6)
C68 N10 1.481(6)
C68 C69 1.507(7)
C68 H68A 0.9700
C68 H68B 0.9700
C69 C74 1.397(6)
C69 C70 1.398(7)
C70 C71 1.399(7)
C70 C90 1.518(7)
C71 C72 1.388(7)
C71 C75 1.480(7)
C72 C73 1.409(7)
C72 C88 1.530(8)
C73 C74 1.377(7)
C73 C76 1.531(7)
C74 C89 1.532(7)
C75 N8 1.465(6)
C75 H75A 0.9700
C75 H75B 0.9700
C76 N12 1.481(6)
C76 H76A 0.9700
C76 H76B 0.9700
C77 N11 1.318(6)
C77 N12 1.322(6)
C77 H77 0.9300
C78 C79 1.382(6)
C78 C83 1.393(7)
C78 N11 1.393(6)
C79 C80 1.394(7)
C79 H79 0.9300
C80 C81 1.384(8)
C80 H80 0.9300
C81 C82 1.371(7)
C81 H81 0.9300
C82 C83 1.380(7)
C82 H82 0.9300
C83 N12 1.397(6)
C84 N11 1.487(6)
C84 H84A 0.9700
C84 H84B 0.9700
C85 H85A 0.9600
C85 H85B 0.9600
C85 H85C 0.9600
C86 H86A 0.9600
C86 H86B 0.9600
C86 H86C 0.9600
C87 H87A 0.9600
C87 H87B 0.9600
C87 H87C 0.9600
C88 H88A 0.9600
C88 H88B 0.9600
C88 H88C 0.9600
C89 H89A 0.9600
C89 H89B 0.9600
C89 H89C 0.9600
C90 H90A 0.9600
C90 H90B 0.9600
C90 H90C 0.9600
Cl1 O4 1.324(9)
Cl1 O1 1.385(7)
Cl1 O2 1.409(6)
Cl1 O3 1.449(7)
Cl2 O5 1.367(6)
Cl2 O6 1.375(4)
Cl2 O8 1.401(8)
Cl2 O7 1.404(9)
Cl3 O10 1.357(6)
Cl3 O12 1.390(7)
Cl3 O9 1.402(4)
Cl3 O11 1.404(4)
Cl4 O16 1.394(6)
Cl4 O15 1.404(5)
Cl4 O13 1.434(5)
Cl4 O14 1.454(7)
